data_2235918
loop_
_publ_author_name
'Abell\'an-L\'opez, Antonio'
'Chicote-Olalla, Mar\'ia Teresa'
'Bautista-Cerezo, Delia'

_publ_section_title
;
 <i>cis</i>-Diiodido(<i>N</i>,<i>N</i>,<i>N</i>',<i>N</i>'-tetramethylethylenediamine-\k^2^<i>N</i>,<i>N</i>')palladium(II)
;
_journal_coeditor_code LR2073
_journal_issue 8
_journal_name_full 'Acta Crystallographica Section E'
_journal_page_first m1129
_journal_paper_doi 10.1107/S1600536812033004
_journal_volume 68
_journal_year 2012
_chemical_formula_iupac '[Pd I2 (C6 H16 N2)]'
_chemical_formula_moiety 'C6 H16 I2 N2  Pd'
_chemical_formula_sum 'C6 H16 I2 N2 Pd'
_chemical_formula_weight 476.41
_chemical_name_systematic
;
<i>cis</i>-Diiodido(<i>N</i>,<i>N</i>,<i>N</i>',<i>N</i>'-\
tetramethylethylenediamine-\k^2^<i>N</i>,<i>N</i>')palladium(II)
;
_space_group_IT_number 15
_symmetry_cell_setting monoclinic
_symmetry_space_group_name_Hall '-C 2yc'
_symmetry_space_group_name_H-M 'C 1 2/c 1'
_atom_sites_solution_hydrogens geom
_atom_sites_solution_primary direct
_atom_sites_solution_secondary difmap
_audit_creation_method SHELXL-97
_cell_angle_alpha 90.00
_cell_angle_beta 107.262(2)
_cell_angle_gamma 90.00
_cell_formula_units_Z 4
_cell_length_a 7.9266(4)
_cell_length_b 14.6911(7)
_cell_length_c 10.5309(5)
_cell_measurement_reflns_used 4971
_cell_measurement_temperature 100(2)
_cell_measurement_theta_max 28.05
_cell_measurement_theta_min 2.77
_cell_volume 1171.09(10)
_computing_cell_refinement 'SAINT (Bruker, 2003)'
_computing_data_collection 'SMART (Bruker, 2001)'
_computing_data_reduction 'SAINT (Bruker, 2003)'
_computing_molecular_graphics 'SHELXTL (Sheldrick, 2008)'
_computing_publication_material 'SHELXTL (Sheldrick, 2008)'
_computing_structure_refinement 'SHELXL97 (Sheldrick, 2008)'
_computing_structure_solution 'SHELXS97 (Sheldrick, 2008)'
_diffrn_ambient_temperature 100(2)
_diffrn_detector_area_resol_mean 8.26
_diffrn_measured_fraction_theta_full 0.990
_diffrn_measured_fraction_theta_max 0.951
_diffrn_measurement_device_type 'Bruker SMART APEX CCD'
_diffrn_measurement_method '\w scan'
_diffrn_radiation_monochromator graphite
_diffrn_radiation_source 'fine-focus sealed tube'
_diffrn_radiation_type MoK\a
_diffrn_radiation_wavelength 0.71073
_diffrn_reflns_av_R_equivalents 0.0202
_diffrn_reflns_av_sigmaI/netI 0.0153
_diffrn_reflns_limit_h_max 10
_diffrn_reflns_limit_h_min -10
_diffrn_reflns_limit_k_max 18
_diffrn_reflns_limit_k_min -18
_diffrn_reflns_limit_l_max 13
_diffrn_reflns_limit_l_min -13
_diffrn_reflns_number 6502
_diffrn_reflns_theta_full 26.00
_diffrn_reflns_theta_max 28.05
_diffrn_reflns_theta_min 2.77
_exptl_absorpt_coefficient_mu 6.810
_exptl_absorpt_correction_T_max 0.8218
_exptl_absorpt_correction_T_min 0.5811
_exptl_absorpt_correction_type multi-scan
_exptl_absorpt_process_details '(SADABS; Bruker, 2003)'
_exptl_crystal_colour red
_exptl_crystal_density_diffrn 2.702
_exptl_crystal_density_method 'not measured'
_exptl_crystal_description needle
_exptl_crystal_F_000 872
_exptl_crystal_size_max 0.22
_exptl_crystal_size_mid 0.15
_exptl_crystal_size_min 0.03
_refine_diff_density_max 1.229
_refine_diff_density_min -0.727
_refine_ls_extinction_method none
_refine_ls_goodness_of_fit_ref 1.135
_refine_ls_hydrogen_treatment constr
_refine_ls_matrix_type full
_refine_ls_number_parameters 53
_refine_ls_number_reflns 1351
_refine_ls_number_restraints 0
_refine_ls_restrained_S_all 1.135
_refine_ls_R_factor_all 0.0240
_refine_ls_R_factor_gt 0.0232
_refine_ls_shift/su_max 0.001
_refine_ls_shift/su_mean 0.000
_refine_ls_structure_factor_coef Fsqd
_refine_ls_weighting_details 'calc w=1/[\s^2^(Fo^2^)+(0.0250P)^2^+10.9315P] where P=(Fo^2^+2Fc^2^)/3'
_refine_ls_weighting_scheme calc
_refine_ls_wR_factor_gt 0.0592
_refine_ls_wR_factor_ref 0.0597
_reflns_number_gt 1326
_reflns_number_total 1351
_reflns_threshold_expression I>2sigma(I)
_cod_data_source_file lr2073.cif
_cod_data_source_block I
_cod_original_sg_symbol_H-M 'C 2/c'
_cod_database_code 2235918
_cod_database_fobs_code 2235918

loop_
_symmetry_equiv_pos_as_xyz
'x, y, z'
'-x, y, -z+1/2'
'x+1/2, y+1/2, z'
'-x+1/2, y+1/2, -z+1/2'
'-x, -y, -z'
'x, -y, z-1/2'
'-x+1/2, -y+1/2, -z'
'x+1/2, -y+1/2, z-1/2'

loop_
_atom_site_type_symbol
_atom_site_label
_atom_site_fract_x
_atom_site_fract_y
_atom_site_fract_z
_atom_site_U_iso_or_equiv
_atom_site_adp_type
_atom_site_calc_flag
_atom_site_refinement_flags
_atom_site_occupancy
_atom_site_symmetry_multiplicity
Pd Pd1 0.5000 0.51798(3) 0.2500 0.01073(10) Uani d S 1 2
I I1 0.71154(4) 0.644568(18) 0.37384(3) 0.02349(10) Uani d . 1 1
N N1 0.3317(4) 0.4111(2) 0.1504(3) 0.0136(6) Uani d . 1 1
C C1 0.4427(5) 0.3275(3) 0.1794(4) 0.0191(8) Uani d . 1 1
H H1A 0.5175 0.3246 0.1192 0.023 Uiso calc R 1 1
H H1B 0.3656 0.2731 0.1632 0.023 Uiso calc R 1 1
C C2 0.1807(5) 0.4035(3) 0.2057(4) 0.0209(8) Uani d . 1 1
H H2A 0.1129 0.4603 0.1896 0.031 Uiso calc R 1 1
H H2B 0.2251 0.3922 0.3016 0.031 Uiso calc R 1 1
H H2C 0.1045 0.3529 0.1625 0.031 Uiso calc R 1 1
C C3 0.2605(6) 0.4205(3) 0.0038(4) 0.0216(8) Uani d . 1 1
H H3A 0.1947 0.3654 -0.0336 0.032 Uiso calc R 1 1
H H3B 0.3584 0.4291 -0.0341 0.032 Uiso calc R 1 1
H H3C 0.1816 0.4733 -0.0176 0.032 Uiso calc R 1 1

loop_
_atom_site_aniso_label
_atom_site_aniso_U_11
_atom_site_aniso_U_22
_atom_site_aniso_U_33
_atom_site_aniso_U_12
_atom_site_aniso_U_13
_atom_site_aniso_U_23
Pd1 0.01163(18) 0.01133(18) 0.00958(18) 0.000 0.00366(13) 0.000
I1 0.02803(17) 0.02164(16) 0.01984(16) -0.01018(10) 0.00561(11) -0.00239(10)
N1 0.0124(14) 0.0169(15) 0.0119(14) -0.0017(12) 0.0040(11) -0.0028(12)
C1 0.0214(19) 0.0140(17) 0.022(2) -0.0004(15) 0.0073(16) -0.0038(15)
C2 0.0145(18) 0.029(2) 0.022(2) -0.0052(15) 0.0090(15) -0.0034(17)
C3 0.024(2) 0.025(2) 0.0134(18) -0.0046(16) 0.0033(15) -0.0043(16)

loop_
_atom_type_symbol
_atom_type_description
_atom_type_scat_dispersion_real
_atom_type_scat_dispersion_imag
_atom_type_scat_source
C C 0.0033 0.0016 'International Tables Vol C Tables 4.2.6.8 and 6.1.1.4'
H H 0.0000 0.0000 'International Tables Vol C Tables 4.2.6.8 and 6.1.1.4'
N N 0.0061 0.0033 'International Tables Vol C Tables 4.2.6.8 and 6.1.1.4'
O O 0.0106 0.0060 'International Tables Vol C Tables 4.2.6.8 and 6.1.1.4'
Pd Pd -0.9988 1.0072 'International Tables Vol C Tables 4.2.6.8 and 6.1.1.4'
I I -0.4742 1.8119 'International Tables Vol C Tables 4.2.6.8 and 6.1.1.4'

loop_
_geom_angle_atom_site_label_1
_geom_angle_atom_site_label_2
_geom_angle_atom_site_label_3
_geom_angle_site_symmetry_1
_geom_angle_site_symmetry_3
_geom_angle
N1 Pd1 N1 . 2_655 84.68(18)
N1 Pd1 I1 . . 178.36(9)
N1 Pd1 I1 2_655 . 93.71(9)
N1 Pd1 I1 . 2_655 93.71(9)
N1 Pd1 I1 2_655 2_655 178.36(9)
I1 Pd1 I1 . 2_655 87.906(18)
C2 N1 C3 . . 108.3(3)
C2 N1 C1 . . 110.7(3)
C3 N1 C1 . . 108.1(3)
C2 N1 Pd1 . . 108.9(2)
C3 N1 Pd1 . . 115.7(2)
C1 N1 Pd1 . . 105.2(2)
N1 C1 C1 . 2_655 110.6(3)
N1 C1 H1A . . 109.5
C1 C1 H1A 2_655 . 109.5
N1 C1 H1B . . 109.5
C1 C1 H1B 2_655 . 109.5
H1A C1 H1B . . 108.1
N1 C2 H2A . . 109.5
N1 C2 H2B . . 109.5
H2A C2 H2B . . 109.5
N1 C2 H2C . . 109.5
H2A C2 H2C . . 109.5
H2B C2 H2C . . 109.5
N1 C3 H3A . . 109.5
N1 C3 H3B . . 109.5
H3A C3 H3B . . 109.5
N1 C3 H3C . . 109.5
H3A C3 H3C . . 109.5
H3B C3 H3C . . 109.5

loop_
_geom_bond_atom_site_label_1
_geom_bond_atom_site_label_2
_geom_bond_site_symmetry_2
_geom_bond_distance
Pd1 N1 . 2.125(3)
Pd1 N1 2_655 2.125(3)
Pd1 I1 . 2.5833(4)
Pd1 I1 2_655 2.5833(4)
N1 C2 . 1.483(5)
N1 C3 . 1.484(5)
N1 C1 . 1.488(5)
C1 C1 2_655 1.494(8)
C1 H1A . 0.9900
C1 H1B . 0.9900
C2 H2A . 0.9800
C2 H2B . 0.9800
C2 H2C . 0.9800
C3 H3A . 0.9800
C3 H3B . 0.9800
C3 H3C . 0.9800

loop_
_geom_torsion_atom_site_label_1
_geom_torsion_atom_site_label_2
_geom_torsion_atom_site_label_3
_geom_torsion_atom_site_label_4
_geom_torsion_site_symmetry_1
_geom_torsion_site_symmetry_3
_geom_torsion_site_symmetry_4
_geom_torsion
N1 Pd1 N1 C2 2_655 . . 104.9(3)
I1 Pd1 N1 C2 2_655 . . -74.8(2)
N1 Pd1 N1 C3 2_655 . . -133.0(3)
I1 Pd1 N1 C3 2_655 . . 47.3(3)
N1 Pd1 N1 C1 2_655 . . -13.83(18)
I1 Pd1 N1 C1 2_655 . . 166.5(2)
C2 N1 C1 C1 . . 2_655 -77.3(4)
C3 N1 C1 C1 . . 2_655 164.2(4)
Pd1 N1 C1 C1 . . 2_655 40.1(4)
N1 C1 C1 N1 . 2_655 2_655 -56.4(6)
